data_4500604
loop_
_publ_author_name
'Zang, Shuang-Quan'
'Fan, Ya-Juan'
'Li, Jia-Bin'
'Hou, Hong-Wei'
'Mak, Thomas C. W.'

_publ_section_title
;
 Halogen Bonding in the Assembly of Coordination Polymers Based on
 5-Iodo-Isophthalic Acid
;
_journal_issue 8
_journal_name_full 'Crystal Growth &amp; Design'
_journal_page_first 3395
_journal_paper_doi 10.1021/cg200022j
_journal_volume 11
_journal_year 2011
_chemical_formula_moiety 'C26 H18 I N3 O4 Zn'
_chemical_formula_sum 'C26 H18 I N3 O4 Zn'
_chemical_formula_weight 628.70
_chemical_name_systematic
;

 ?

;
_space_group_IT_number 2
_symmetry_cell_setting triclinic
_symmetry_space_group_name_Hall '-P 1'
_symmetry_space_group_name_H-M 'P -1'
_atom_sites_solution_hydrogens geom
_atom_sites_solution_primary direct
_atom_sites_solution_secondary difmap
_audit_creation_method SHELXL-97
_cell_angle_alpha 106.53(3)
_cell_angle_beta 94.87(3)
_cell_angle_gamma 111.80(3)
_cell_formula_units_Z 2
_cell_length_a 9.926(2)
_cell_length_b 10.815(2)
_cell_length_c 13.742(3)
_cell_measurement_reflns_used 2450
_cell_measurement_temperature 296(2)
_cell_measurement_theta_max 29.13
_cell_measurement_theta_min 1.58
_cell_volume 1282.7(6)
_computing_cell_refinement 'Bruker XSCANS'
_computing_data_collection 'Bruker XSCANS'
_computing_data_reduction 'Bruker SHELXTL'
_computing_molecular_graphics 'Bruker SHELXTL'
_computing_publication_material 'Bruker SHELXTL'
_computing_structure_refinement 'SHELXL-97 (Sheldrick, 1997)'
_computing_structure_solution 'SHELXS-97 (Sheldrick, 1990)'
_diffrn_ambient_temperature 296(2)
_diffrn_measured_fraction_theta_full 0.999
_diffrn_measured_fraction_theta_max 0.999
_diffrn_measurement_device_type 'Bruker Smart APEX II CCD area detector'
_diffrn_measurement_method '\w scans'
_diffrn_radiation_monochromator graphite
_diffrn_radiation_source 'fine-focus sealed tube'
_diffrn_radiation_type MoK\a
_diffrn_radiation_wavelength 0.71073
_diffrn_reflns_av_R_equivalents 0.0461
_diffrn_reflns_av_sigmaI/netI 0.0614
_diffrn_reflns_limit_h_max 11
_diffrn_reflns_limit_h_min -11
_diffrn_reflns_limit_k_max 12
_diffrn_reflns_limit_k_min -12
_diffrn_reflns_limit_l_max 16
_diffrn_reflns_limit_l_min -16
_diffrn_reflns_number 13106
_diffrn_reflns_theta_full 25.00
_diffrn_reflns_theta_max 25.00
_diffrn_reflns_theta_min 2.16
_exptl_absorpt_coefficient_mu 2.197
_exptl_absorpt_correction_T_max 0.7064
_exptl_absorpt_correction_T_min 0.6436
_exptl_absorpt_correction_type multi-scan
_exptl_absorpt_process_details 'SADABS(Bruker, 2009)'
_exptl_crystal_colour colorless
_exptl_crystal_density_diffrn 1.628
_exptl_crystal_density_method 'not measured'
_exptl_crystal_description block
_exptl_crystal_F_000 620
_exptl_crystal_size_max 0.22
_exptl_crystal_size_mid 0.18
_exptl_crystal_size_min 0.17
_refine_diff_density_max 0.674
_refine_diff_density_min -0.448
_refine_diff_density_rms 0.093
_refine_ls_extinction_method none
_refine_ls_goodness_of_fit_ref 1.038
_refine_ls_hydrogen_treatment constr
_refine_ls_matrix_type full
_refine_ls_number_parameters 326
_refine_ls_number_reflns 4509
_refine_ls_number_restraints 1
_refine_ls_restrained_S_all 1.048
_refine_ls_R_factor_all 0.0730
_refine_ls_R_factor_gt 0.0515
_refine_ls_shift/su_max 0.003
_refine_ls_shift/su_mean 0.000
_refine_ls_structure_factor_coef Fsqd
_refine_ls_weighting_details 'calc w=1/[\s^2^(Fo^2^)+(0.0282P)^2^+1.9191P] where P=(Fo^2^+2Fc^2^)/3'
_refine_ls_weighting_scheme calc
_refine_ls_wR_factor_gt 0.0849
_refine_ls_wR_factor_ref 0.0937
_reflns_number_gt 3497
_reflns_number_total 4509
_reflns_threshold_expression >2sigma(I)
_cod_data_source_file cg200022j_si_002.cif
_cod_data_source_block compound2
_cod_original_sg_symbol_H-M P-1
_cod_database_code 4500604

loop_
_symmetry_equiv_pos_as_xyz
'x, y, z'
'-x, -y, -z'

loop_
_atom_site_label
_atom_site_type_symbol
_atom_site_fract_x
_atom_site_fract_y
_atom_site_fract_z
_atom_site_U_iso_or_equiv
_atom_site_adp_type
_atom_site_occupancy
_atom_site_symmetry_multiplicity
_atom_site_calc_flag
_atom_site_refinement_flags
_atom_site_disorder_assembly
_atom_site_disorder_group
Zn1 Zn 0.85777(6) 0.22461(6) 1.16366(4) 0.02604(17) Uani 1 1 d U . 4
I1 I 0.6098(4) 0.8504(4) 1.3677(3) 0.0560(9) Uani 0.79(4) 1 d P A 1
N1 N 0.8347(4) 0.2039(4) 0.9988(3) 0.0285(10) Uani 1 1 d . . .
N2 N 0.7604(4) -0.0021(4) 1.1265(3) 0.0284(10) Uani 1 1 d . . .
N3 N 0.8779(5) 0.2528(5) 0.3323(3) 0.0387(11) Uani 1 1 d . . .
O1 O 0.6433(5) 0.2301(5) 1.1656(3) 0.0511(11) Uani 1 1 d . . .
O2 O 0.0729(4) 0.3668(4) 1.1954(3) 0.0376(9) Uani 1 1 d . . .
O3 O 0.8151(4) 0.4428(5) 1.1980(3) 0.0591(12) Uani 1 1 d U . .
O4 O 0.1204(4) 0.1788(4) 1.1574(4) 0.0751(15) Uani 1 1 d . . .
C1 C 0.5287(6) 0.6293(5) 1.2960(4) 0.0352(13) Uani 1 1 d . . .
C2 C 0.3771(6) 0.5463(5) 1.2680(4) 0.0329(12) Uani 1 1 d . A .
H2 H 0.3106 0.5877 1.2821 0.039 Uiso 1 1 calc R . .
C3 C 0.3251(5) 0.4007(5) 1.2187(4) 0.0279(12) Uani 1 1 d . . .
C4 C 0.4256(5) 0.3410(5) 1.1982(4) 0.0297(12) Uani 1 1 d . . .
H4 H 0.3913 0.2433 1.1678 0.036 Uiso 1 1 calc R . .
C5 C 0.5769(5) 0.4251(5) 1.2223(4) 0.0288(12) Uani 1 1 d . . .
C6 C 0.6283(5) 0.5703(5) 1.2709(4) 0.0327(13) Uani 1 1 d . . .
H6 H 0.7295 0.6277 1.2865 0.039 Uiso 1 1 calc R . .
C7 C 0.6848(7) 0.3610(7) 1.1936(4) 0.0413(14) Uani 1 1 d . . .
C8 C 0.1605(6) 0.3064(6) 1.1869(4) 0.0357(13) Uani 1 1 d . A .
C9 C 0.7940(6) 0.0825(6) 0.9207(4) 0.0434(15) Uani 1 1 d . . .
H9 H 0.7725 -0.0001 0.9364 0.052 Uiso 1 1 calc R . .
C10 C 0.7819(6) 0.0722(6) 0.8173(4) 0.0453(15) Uani 1 1 d . . .
H10 H 0.7500 -0.0157 0.7655 0.054 Uiso 1 1 calc R . .
C11 C 0.8176(6) 0.1936(6) 0.7915(4) 0.0341(13) Uani 1 1 d . . .
C12 C 0.8613(6) 0.3208(6) 0.8730(4) 0.0375(13) Uani 1 1 d . . .
H12 H 0.8866 0.4055 0.8599 0.045 Uiso 1 1 calc R . .
C13 C 0.8668(6) 0.3201(6) 0.9729(4) 0.0369(13) Uani 1 1 d . . .
H13 H 0.8948 0.4062 1.0261 0.044 Uiso 1 1 calc R . .
C14 C 0.8130(6) 0.1865(6) 0.6822(4) 0.0415(14) Uani 1 1 d . . .
H14 H 0.7462 0.1030 0.6310 0.050 Uiso 1 1 calc R . .
C15 C 0.8962(6) 0.2891(6) 0.6514(4) 0.0444(15) Uani 1 1 d . . .
H15 H 0.9637 0.3730 0.7019 0.053 Uiso 1 1 calc R . .
C16 C 0.8885(6) 0.2789(6) 0.5419(4) 0.0421(14) Uani 1 1 d . . .
C17 C 0.7565(6) 0.2167(6) 0.4712(4) 0.0467(15) Uani 1 1 d . . .
H17 H 0.6673 0.1825 0.4922 0.056 Uiso 1 1 calc R . .
C18 C 1.0135(7) 0.3353(8) 0.5064(5) 0.075(2) Uani 1 1 d . . .
H18 H 1.1053 0.3848 0.5525 0.090 Uiso 1 1 calc R . .
C19 C 1.0047(7) 0.3192(8) 0.4018(5) 0.075(2) Uani 1 1 d . . .
H19 H 1.0921 0.3570 0.3796 0.090 Uiso 1 1 calc R . .
C20 C 0.7559(7) 0.2049(6) 0.3683(4) 0.0475(15) Uani 1 1 d . . .
H20 H 0.6648 0.1608 0.3215 0.057 Uiso 1 1 calc R . .
C21 C 0.8408(6) -0.0754(6) 1.1284(5) 0.0436(15) Uani 1 1 d . . .
H21 H 0.9430 -0.0258 1.1524 0.052 Uiso 1 1 calc R . .
C22 C 0.7814(6) -0.2223(6) 1.0965(5) 0.0438(15) Uani 1 1 d . . .
H22 H 0.8435 -0.2682 1.1002 0.053 Uiso 1 1 calc R . .
C23 C 0.6301(6) -0.3004(5) 1.0594(4) 0.0297(12) Uani 1 1 d . . .
C24 C 0.5472(6) -0.2226(5) 1.0606(4) 0.0364(13) Uani 1 1 d . . .
H24 H 0.4444 -0.2693 1.0385 0.044 Uiso 1 1 calc R . .
C25 C 0.6134(6) -0.0769(5) 1.0940(4) 0.0342(13) Uani 1 1 d . . .
H25 H 0.5534 -0.0282 1.0939 0.041 Uiso 1 1 calc R . .
C26 C 0.5695(5) -0.4567(5) 1.0196(4) 0.0366(13) Uani 1 1 d . . .
H26 H 0.6369 -0.4972 1.0229 0.044 Uiso 1 1 calc R . .
I1' I 0.6167(18) 0.840(2) 1.385(3) 0.089(4) Uani 0.21(4) 1 d P A 2

loop_
_atom_site_aniso_label
_atom_site_aniso_U_11
_atom_site_aniso_U_22
_atom_site_aniso_U_33
_atom_site_aniso_U_23
_atom_site_aniso_U_13
_atom_site_aniso_U_12
Zn1 0.0238(3) 0.0249(3) 0.0288(3) 0.0101(3) 0.0063(2) 0.0086(3)
I1 0.0581(10) 0.0265(6) 0.0650(14) 0.0026(7) 0.0133(9) 0.0075(6)
N1 0.031(2) 0.023(2) 0.030(2) 0.009(2) 0.0058(19) 0.0099(19)
N2 0.023(2) 0.023(2) 0.036(3) 0.0113(19) 0.0050(18) 0.0053(19)
N3 0.035(3) 0.047(3) 0.031(3) 0.017(2) 0.007(2) 0.011(2)
O1 0.072(3) 0.060(3) 0.044(3) 0.019(2) 0.015(2) 0.050(3)
O2 0.025(2) 0.046(2) 0.037(2) 0.0115(18) 0.0070(16) 0.0102(18)
O3 0.039(3) 0.063(3) 0.070(3) -0.003(2) 0.010(2) 0.035(2)
O4 0.043(3) 0.024(2) 0.138(5) 0.015(3) 0.017(3) 0.004(2)
C1 0.031(3) 0.025(3) 0.042(3) 0.004(2) 0.006(2) 0.009(2)
C2 0.032(3) 0.033(3) 0.037(3) 0.009(3) 0.010(2) 0.019(3)
C3 0.026(3) 0.031(3) 0.026(3) 0.009(2) 0.003(2) 0.011(2)
C4 0.036(3) 0.025(3) 0.035(3) 0.015(2) 0.013(2) 0.015(2)
C5 0.028(3) 0.034(3) 0.028(3) 0.012(2) 0.004(2) 0.015(2)
C6 0.021(3) 0.033(3) 0.034(3) 0.008(2) 0.003(2) 0.003(2)
C7 0.041(4) 0.063(4) 0.026(3) 0.010(3) 0.006(3) 0.032(3)
C8 0.028(3) 0.040(4) 0.041(3) 0.017(3) 0.012(2) 0.013(3)
C9 0.061(4) 0.031(3) 0.044(4) 0.020(3) 0.017(3) 0.019(3)
C10 0.071(4) 0.036(3) 0.025(3) 0.009(3) 0.009(3) 0.020(3)
C11 0.041(3) 0.034(3) 0.030(3) 0.011(3) 0.008(2) 0.018(3)
C12 0.046(3) 0.030(3) 0.032(3) 0.014(3) 0.005(3) 0.010(3)
C13 0.042(3) 0.026(3) 0.037(3) 0.010(3) 0.006(3) 0.011(3)
C14 0.053(4) 0.046(4) 0.024(3) 0.008(3) 0.006(3) 0.022(3)
C15 0.046(4) 0.051(4) 0.023(3) 0.011(3) 0.002(3) 0.009(3)
C16 0.044(4) 0.042(4) 0.034(3) 0.011(3) 0.009(3) 0.011(3)
C17 0.041(4) 0.056(4) 0.040(4) 0.022(3) 0.011(3) 0.012(3)
C18 0.044(4) 0.119(7) 0.041(4) 0.029(4) 0.000(3) 0.013(4)
C19 0.043(4) 0.126(7) 0.042(4) 0.037(4) 0.012(3) 0.014(4)
C20 0.047(4) 0.054(4) 0.035(4) 0.016(3) 0.004(3) 0.014(3)
C21 0.021(3) 0.031(3) 0.073(4) 0.017(3) 0.004(3) 0.008(3)
C22 0.035(3) 0.028(3) 0.068(4) 0.016(3) 0.006(3) 0.013(3)
C23 0.037(3) 0.022(3) 0.026(3) 0.011(2) 0.003(2) 0.007(2)
C24 0.025(3) 0.022(3) 0.048(3) 0.007(3) -0.003(2) 0.000(2)
C25 0.031(3) 0.029(3) 0.039(3) 0.007(3) 0.000(2) 0.014(2)
C26 0.040(3) 0.031(3) 0.039(3) 0.015(3) 0.008(3) 0.012(2)
I1' 0.081(4) 0.027(3) 0.114(8) -0.017(4) -0.012(5) 0.013(3)

loop_
_atom_type_symbol
_atom_type_description
_atom_type_scat_dispersion_real
_atom_type_scat_dispersion_imag
_atom_type_scat_source
C C 0.0033 0.0016 'International Tables Vol C Tables 4.2.6.8 and 6.1.1.4'
H H 0.0000 0.0000 'International Tables Vol C Tables 4.2.6.8 and 6.1.1.4'
N N 0.0061 0.0033 'International Tables Vol C Tables 4.2.6.8 and 6.1.1.4'
O O 0.0106 0.0060 'International Tables Vol C Tables 4.2.6.8 and 6.1.1.4'
Zn Zn 0.2839 1.4301 'International Tables Vol C Tables 4.2.6.8 and 6.1.1.4'
I I -0.4742 1.8119 'International Tables Vol C Tables 4.2.6.8 and 6.1.1.4'

loop_
_geom_angle_atom_site_label_1
_geom_angle_atom_site_label_2
_geom_angle_atom_site_label_3
_geom_angle
_geom_angle_site_symmetry_1
_geom_angle_site_symmetry_3
O2 Zn1 O1 137.32(16) 1_655 .
O2 Zn1 N2 131.48(15) 1_655 .
O1 Zn1 N2 90.99(16) . .
O2 Zn1 N1 90.97(14) 1_655 .
O1 Zn1 N1 91.54(15) . .
N2 Zn1 N1 92.07(15) . .
O2 Zn1 N3 89.09(15) 1_655 1_556
O1 Zn1 N3 86.82(16) . 1_556
N2 Zn1 N3 89.67(16) . 1_556
N1 Zn1 N3 177.62(16) . 1_556
O2 Zn1 O3 81.65(15) 1_655 .
O1 Zn1 O3 55.85(15) . .
N2 Zn1 O3 146.83(15) . .
N1 Zn1 O3 88.48(15) . .
N3 Zn1 O3 89.18(16) 1_556 .
C9 N1 C13 116.2(4) . .
C9 N1 Zn1 124.6(3) . .
C13 N1 Zn1 119.1(3) . .
C21 N2 C25 116.4(4) . .
C21 N2 Zn1 122.8(3) . .
C25 N2 Zn1 120.7(3) . .
C19 N3 C20 116.2(5) . .
C19 N3 Zn1 124.5(4) . 1_554
C20 N3 Zn1 119.3(4) . 1_554
C7 O1 Zn1 98.1(4) . .
C8 O2 Zn1 111.6(3) . 1_455
C7 O3 Zn1 83.2(4) . .
C6 C1 C2 120.8(5) . .
C6 C1 I1' 116.8(6) . .
C2 C1 I1' 122.2(6) . .
C6 C1 I1 118.9(4) . .
C2 C1 I1 120.1(4) . .
C1 C2 C3 119.5(5) . .
C1 C2 H2 120.2 . .
C3 C2 H2 120.2 . .
C4 C3 C2 119.5(5) . .
C4 C3 C8 119.4(5) . .
C2 C3 C8 121.1(5) . .
C3 C4 C5 120.8(5) . .
C3 C4 H4 119.6 . .
C5 C4 H4 119.6 . .
C4 C5 C6 119.5(5) . .
C4 C5 C7 120.6(5) . .
C6 C5 C7 119.8(5) . .
C1 C6 C5 119.7(5) . .
C1 C6 H6 120.1 . .
C5 C6 H6 120.1 . .
O1 C7 O3 122.1(5) . .
O1 C7 C5 120.0(5) . .
O3 C7 C5 117.9(6) . .
O4 C8 O2 124.0(5) . .
O4 C8 C3 118.8(5) . .
O2 C8 C3 117.1(5) . .
N1 C9 C10 123.6(5) . .
N1 C9 H9 118.2 . .
C10 C9 H9 118.2 . .
C11 C10 C9 119.6(5) . .
C11 C10 H10 120.2 . .
C9 C10 H10 120.2 . .
C10 C11 C12 116.9(5) . .
C10 C11 C14 120.7(5) . .
C12 C11 C14 122.4(5) . .
C13 C12 C11 119.3(5) . .
C13 C12 H12 120.3 . .
C11 C12 H12 120.3 . .
N1 C13 C12 124.3(5) . .
N1 C13 H13 117.9 . .
C12 C13 H13 117.9 . .
C15 C14 C11 125.3(5) . .
C15 C14 H14 117.4 . .
C11 C14 H14 117.4 . .
C14 C15 C16 123.9(5) . .
C14 C15 H15 118.1 . .
C16 C15 H15 118.1 . .
C18 C16 C17 116.5(5) . .
C18 C16 C15 121.3(5) . .
C17 C16 C15 122.2(5) . .
C16 C17 C20 119.8(5) . .
C16 C17 H17 120.1 . .
C20 C17 H17 120.1 . .
C16 C18 C19 120.4(6) . .
C16 C18 H18 119.8 . .
C19 C18 H18 119.8 . .
N3 C19 C18 123.1(6) . .
N3 C19 H19 118.4 . .
C18 C19 H19 118.4 . .
N3 C20 C17 123.8(5) . .
N3 C20 H20 118.1 . .
C17 C20 H20 118.1 . .
N2 C21 C22 123.8(5) . .
N2 C21 H21 118.1 . .
C22 C21 H21 118.1 . .
C23 C22 C21 120.1(5) . .
C23 C22 H22 120.0 . .
C21 C22 H22 120.0 . .
C24 C23 C22 115.5(5) . .
C24 C23 C26 125.0(5) . .
C22 C23 C26 119.5(5) . .
C25 C24 C23 121.2(5) . .
C25 C24 H24 119.4 . .
C23 C24 H24 119.4 . .
N2 C25 C24 122.9(5) . .
N2 C25 H25 118.5 . .
C24 C25 H25 118.5 . .
C26 C26 C23 126.1(7) 2_647 .
C26 C26 H26 116.9 2_647 .
C23 C26 H26 116.9 . .

loop_
_geom_bond_atom_site_label_1
_geom_bond_atom_site_label_2
_geom_bond_distance
_geom_bond_site_symmetry_2
Zn1 O2 2.034(4) 1_655
Zn1 O1 2.154(4) .
Zn1 N2 2.156(4) .
Zn1 N1 2.196(4) .
Zn1 N3 2.230(4) 1_556
Zn1 O3 2.472(4) .
I1 C1 2.106(6) .
N1 C9 1.330(6) .
N1 C13 1.336(6) .
N2 C21 1.320(6) .
N2 C25 1.337(6) .
N3 C19 1.321(7) .
N3 C20 1.327(7) .
N3 Zn1 2.230(4) 1_554
O1 C7 1.246(7) .
O2 C8 1.261(6) .
O2 Zn1 2.034(3) 1_455
O3 C7 1.251(7) .
O4 C8 1.215(6) .
C1 C6 1.379(7) .
C1 C2 1.386(7) .
C1 I1' 2.054(15) .
C2 C3 1.391(7) .
C2 H2 0.9300 .
C3 C4 1.383(7) .
C3 C8 1.513(7) .
C4 C5 1.385(6) .
C4 H4 0.9300 .
C5 C6 1.387(7) .
C5 C7 1.501(7) .
C6 H6 0.9300 .
C9 C10 1.384(7) .
C9 H9 0.9300 .
C10 C11 1.384(7) .
C10 H10 0.9300 .
C11 C12 1.390(7) .
C11 C14 1.478(7) .
C12 C13 1.371(7) .
C12 H12 0.9300 .
C13 H13 0.9300 .
C14 C15 1.319(7) .
C14 H14 0.9300 .
C15 C16 1.469(7) .
C15 H15 0.9300 .
C16 C18 1.364(8) .
C16 C17 1.369(7) .
C17 C20 1.382(7) .
C17 H17 0.9300 .
C18 C19 1.390(8) .
C18 H18 0.9300 .
C19 H19 0.9300 .
C20 H20 0.9300 .
C21 C22 1.389(7) .
C21 H21 0.9300 .
C22 C23 1.383(7) .
C22 H22 0.9300 .
C23 C24 1.377(7) .
C23 C26 1.477(7) .
C24 C25 1.376(7) .
C24 H24 0.9300 .
C25 H25 0.9300 .
C26 C26 1.303(10) 2_647
C26 H26 0.9300 .

loop_
_geom_torsion_atom_site_label_1
_geom_torsion_atom_site_label_2
_geom_torsion_atom_site_label_3
_geom_torsion_atom_site_label_4
_geom_torsion
_geom_torsion_site_symmetry_1
_geom_torsion_site_symmetry_4
O2 Zn1 N1 C9 122.9(4) 1_655 .
O1 Zn1 N1 C9 -99.7(4) . .
N2 Zn1 N1 C9 -8.6(4) . .
O3 Zn1 N1 C9 -155.5(4) . .
O2 Zn1 N1 C13 -55.2(4) 1_655 .
O1 Zn1 N1 C13 82.2(4) . .
N2 Zn1 N1 C13 173.2(4) . .
O3 Zn1 N1 C13 26.4(4) . .
O2 Zn1 N2 C21 5.4(5) 1_655 .
O1 Zn1 N2 C21 -169.9(4) . .
N1 Zn1 N2 C21 98.5(4) . .
N3 Zn1 N2 C21 -83.1(4) 1_556 .
O3 Zn1 N2 C21 -171.1(4) . .
O2 Zn1 N2 C25 -170.5(3) 1_655 .
O1 Zn1 N2 C25 14.2(4) . .
N1 Zn1 N2 C25 -77.3(4) . .
N3 Zn1 N2 C25 101.1(4) 1_556 .
O3 Zn1 N2 C25 13.1(5) . .
O2 Zn1 O1 C7 1.1(4) 1_655 .
N2 Zn1 O1 C7 175.9(3) . .
N1 Zn1 O1 C7 -92.0(3) . .
N3 Zn1 O1 C7 86.3(3) 1_556 .
O3 Zn1 O1 C7 -4.9(3) . .
O2 Zn1 O3 C7 -171.1(3) 1_655 .
O1 Zn1 O3 C7 4.9(3) . .
N2 Zn1 O3 C7 6.3(5) . .
N1 Zn1 O3 C7 97.7(3) . .
N3 Zn1 O3 C7 -81.9(3) 1_556 .
C6 C1 C2 C3 3.3(8) . .
I1' C1 C2 C3 -172.1(17) . .
I1 C1 C2 C3 178.6(4) . .
C1 C2 C3 C4 -0.1(7) . .
C1 C2 C3 C8 -180.0(5) . .
C2 C3 C4 C5 -2.6(7) . .
C8 C3 C4 C5 177.2(4) . .
C3 C4 C5 C6 2.2(7) . .
C3 C4 C5 C7 -176.0(5) . .
C2 C1 C6 C5 -3.7(8) . .
I1' C1 C6 C5 171.9(16) . .
I1 C1 C6 C5 -179.1(4) . .
C4 C5 C6 C1 0.9(7) . .
C7 C5 C6 C1 179.2(5) . .
Zn1 O1 C7 O3 9.5(6) . .
Zn1 O1 C7 C5 -171.2(4) . .
Zn1 O3 C7 O1 -8.2(5) . .
Zn1 O3 C7 C5 172.4(4) . .
C4 C5 C7 O1 -13.4(8) . .
C6 C5 C7 O1 168.4(5) . .
C4 C5 C7 O3 166.0(5) . .
C6 C5 C7 O3 -12.2(7) . .
Zn1 O2 C8 O4 4.1(7) 1_455 .
Zn1 O2 C8 C3 -174.1(3) 1_455 .
C4 C3 C8 O4 10.2(8) . .
C2 C3 C8 O4 -169.9(5) . .
C4 C3 C8 O2 -171.5(4) . .
C2 C3 C8 O2 8.4(7) . .
C13 N1 C9 C10 -1.0(8) . .
Zn1 N1 C9 C10 -179.2(4) . .
N1 C9 C10 C11 2.0(9) . .
C9 C10 C11 C12 -1.3(8) . .
C9 C10 C11 C14 176.8(5) . .
C10 C11 C12 C13 -0.1(8) . .
C14 C11 C12 C13 -178.2(5) . .
C9 N1 C13 C12 -0.5(8) . .
Zn1 N1 C13 C12 177.8(4) . .
C11 C12 C13 N1 1.1(8) . .
C10 C11 C14 C15 -151.0(6) . .
C12 C11 C14 C15 27.1(9) . .
C11 C14 C15 C16 -179.8(5) . .
C14 C15 C16 C18 -141.3(7) . .
C14 C15 C16 C17 40.8(9) . .
C18 C16 C17 C20 4.5(9) . .
C15 C16 C17 C20 -177.5(6) . .
C17 C16 C18 C19 -4.7(11) . .
C15 C16 C18 C19 177.3(7) . .
C20 N3 C19 C18 2.2(11) . .
Zn1 N3 C19 C18 179.9(6) 1_554 .
C16 C18 C19 N3 1.4(13) . .
C19 N3 C20 C17 -2.4(9) . .
Zn1 N3 C20 C17 179.8(5) 1_554 .
C16 C17 C20 N3 -1.1(10) . .
C25 N2 C21 C22 1.6(8) . .
Zn1 N2 C21 C22 -174.4(4) . .
N2 C21 C22 C23 0.6(9) . .
C21 C22 C23 C24 -2.3(8) . .
C21 C22 C23 C26 176.2(5) . .
C22 C23 C24 C25 1.9(8) . .
C26 C23 C24 C25 -176.5(5) . .
C21 N2 C25 C24 -2.1(8) . .
Zn1 N2 C25 C24 174.1(4) . .
C23 C24 C25 N2 0.3(8) . .
C24 C23 C26 C26 -0.1(10) . 2_647
C22 C23 C26 C26 -178.4(7) . 2_647
